data_4029424
loop_
_publ_author_name
'Gangadhararao, G.'
'Kotikalapudi, Ramesh'
'Nagarjuna Reddy, M.'
'Swamy, K. C. Kumara'

_publ_section_title
;
 Allenylphosphine oxides as simple scaffolds for phosphinoylindoles and
 phosphinoylisocoumarins.
;
_journal_name_full 'Beilstein journal of organic chemistry'
_journal_page_first 996
_journal_page_last 1005
_journal_paper_doi 10.3762/bjoc.10.99
_journal_volume 10
_journal_year 2014
_chemical_formula_sum 'C11 H9 Br O2'
_chemical_formula_weight 253.09
_chemical_name_systematic
; 
 ? 
;
_space_group_IT_number 2
_symmetry_cell_setting triclinic
_symmetry_space_group_name_Hall '-P 1'
_symmetry_space_group_name_H-M 'P -1'
_atom_sites_solution_hydrogens geom
_atom_sites_solution_primary direct
_atom_sites_solution_secondary difmap
_audit_creation_method SHELXL-97
_cell_angle_alpha 66.05(2)
_cell_angle_beta 79.379(19)
_cell_angle_gamma 62.93(2)
_cell_formula_units_Z 2
_cell_length_a 7.9413(19)
_cell_length_b 7.9674(19)
_cell_length_c 9.746(2)
_cell_measurement_reflns_used 1262
_cell_measurement_temperature 293(2)
_cell_measurement_theta_max 28.7787
_cell_measurement_theta_min 2.8654
_cell_volume 501.8(2)
_computing_cell_refinement 'CrysAlisPro, Oxford Diffraction Ltd.'
_computing_data_collection 'CrysAlisPro, Oxford Diffraction Ltd.'
_computing_data_reduction 'CrysAlisPro, Oxford Diffraction Ltd.'
_computing_structure_refinement 'SHELXL-97 (Sheldrick, 1997)'
_computing_structure_solution 'SHELXS-97 (Sheldrick, 1990)'
_diffrn_ambient_temperature 293(2)
_diffrn_measured_fraction_theta_full 'ACTA 50'
_diffrn_measured_fraction_theta_max 0.761
_diffrn_measurement_device_type 'CCD area detector'
_diffrn_measurement_method 'phi and omega scans'
_diffrn_radiation_monochromator graphite
_diffrn_radiation_source 'fine-focus sealed tube'
_diffrn_radiation_type MoK\a
_diffrn_radiation_wavelength 0.71073
_diffrn_reflns_av_R_equivalents 0.0183
_diffrn_reflns_av_sigmaI/netI 0.0453
_diffrn_reflns_limit_h_max 5
_diffrn_reflns_limit_h_min -9
_diffrn_reflns_limit_k_max 9
_diffrn_reflns_limit_k_min -9
_diffrn_reflns_limit_l_max 11
_diffrn_reflns_limit_l_min -10
_diffrn_reflns_number 1856
_diffrn_reflns_theta_full 24.99
_diffrn_reflns_theta_max 24.99
_diffrn_reflns_theta_min 3.09
_diffrn_standards_decay_% none
_diffrn_standards_interval_count 'not applicable'
_diffrn_standards_interval_time 'not applicable'
_diffrn_standards_number 'not applicable'
_exptl_absorpt_coefficient_mu 4.064
_exptl_absorpt_correction_T_max 1.00000
_exptl_absorpt_correction_T_min 0.44463
_exptl_absorpt_correction_type multi-scan
_exptl_absorpt_process_details 'CrysAlisPro, Oxford Diffraction Ltd.'
_exptl_crystal_colour colourless
_exptl_crystal_density_diffrn 1.675
_exptl_crystal_density_method 'not measured'
_exptl_crystal_description needles
_exptl_crystal_F_000 252
_exptl_crystal_size_max 0.18
_exptl_crystal_size_mid 0.16
_exptl_crystal_size_min 0.12
_refine_diff_density_max 0.821
_refine_diff_density_min -0.598
_refine_diff_density_rms 0.094
_refine_ls_extinction_method none
_refine_ls_goodness_of_fit_ref 1.097
_refine_ls_hydrogen_treatment constr
_refine_ls_matrix_type full
_refine_ls_number_parameters 128
_refine_ls_number_reflns 1354
_refine_ls_number_restraints 0
_refine_ls_restrained_S_all 1.097
_refine_ls_R_factor_all 0.0513
_refine_ls_R_factor_gt 0.0425
_refine_ls_shift/su_max 0.000
_refine_ls_shift/su_mean 0.000
_refine_ls_structure_factor_coef Fsqd
_refine_ls_weighting_details 'calc w=1/[\s^2^(Fo^2^)+(0.0555P)^2^+0.0000P] where P=(Fo^2^+2Fc^2^)/3'
_refine_ls_weighting_scheme calc
_refine_ls_wR_factor_gt 0.1021
_refine_ls_wR_factor_ref 0.1108
_reflns_number_gt 1155
_reflns_number_total 1354
_reflns_threshold_expression >2sigma(I)
_cod_data_source_file 1860-5397-10-99-S2.cif
_cod_data_source_block compound-33
_cod_depositor_comments 'Adding full bibliography for 4029421--4029424.cif.'
_cod_original_sg_symbol_H-M P-1
_cod_database_code 4029424

loop_
_symmetry_equiv_pos_as_xyz
'x, y, z'
'-x, -y, -z'

loop_
_atom_site_label
_atom_site_type_symbol
_atom_site_fract_x
_atom_site_fract_y
_atom_site_fract_z
_atom_site_U_iso_or_equiv
_atom_site_adp_type
_atom_site_occupancy
_atom_site_symmetry_multiplicity
_atom_site_calc_flag
_atom_site_refinement_flags
Br Br 1.29394(7) 0.17180(9) -0.41881(6) 0.0597(3) Uani 1 1 d .
C4 C 1.1885(7) 0.1810(8) -0.2284(7) 0.0401(13) Uani 1 1 d .
O2 O 0.6844(5) 0.5153(6) 0.0584(5) 0.0500(10) Uani 1 1 d .
O1 O 0.6667(5) 0.6591(7) -0.1900(5) 0.0610(11) Uani 1 1 d .
C7 C 0.7562(8) 0.5205(10) -0.0840(7) 0.0459(14) Uani 1 1 d .
C5 C 1.0138(6) 0.3431(8) -0.2271(6) 0.0435(13) Uani 1 1 d .
H5 H 0.9505 0.4423 -0.3155 0.052 Uiso 1 1 calc R
C8 C 0.7774(7) 0.3676(9) 0.1894(6) 0.0435(14) Uani 1 1 d .
C10 C 0.6613(7) 0.4097(9) 0.3205(6) 0.0527(15) Uani 1 1 d .
H10A H 0.5469 0.3931 0.3235 0.063 Uiso 1 1 calc R
H10B H 0.6242 0.5499 0.3058 0.063 Uiso 1 1 calc R
C3 C 1.2823(8) 0.0343(9) -0.0999(7) 0.0486(15) Uani 1 1 d .
H3 H 1.3976 -0.0714 -0.1048 0.058 Uiso 1 1 calc R
C11 C 0.7630(9) 0.2728(11) 0.4724(7) 0.0694(18) Uani 1 1 d .
H11A H 0.7862 0.1353 0.4940 0.104 Uiso 1 1 calc R
H11B H 0.6851 0.3170 0.5498 0.104 Uiso 1 1 calc R
H11C H 0.8810 0.2806 0.4683 0.104 Uiso 1 1 calc R
C9 C 0.9435(7) 0.2161(8) 0.1872(6) 0.0438(13) Uani 1 1 d .
H8 H 1.0039 0.1179 0.2770 0.053 Uiso 1 1 calc R
C2 C 1.2066(7) 0.0424(8) 0.0371(7) 0.0473(14) Uani 1 1 d .
H2 H 1.2707 -0.0581 0.1248 0.057 Uiso 1 1 calc R
C6 C 0.9393(6) 0.3481(7) -0.0856(6) 0.0335(11) Uani 1 1 d .
C1 C 1.0314(6) 0.2030(8) 0.0452(6) 0.0419(14) Uani 1 1 d .

loop_
_atom_site_aniso_label
_atom_site_aniso_U_11
_atom_site_aniso_U_22
_atom_site_aniso_U_33
_atom_site_aniso_U_23
_atom_site_aniso_U_13
_atom_site_aniso_U_12
Br 0.0600(4) 0.0641(5) 0.0570(5) -0.0363(4) 0.0216(3) -0.0236(4)
C4 0.036(3) 0.040(3) 0.049(3) -0.022(3) 0.007(3) -0.017(3)
O2 0.0402(19) 0.050(2) 0.052(3) -0.026(2) 0.0084(19) -0.0097(19)
O1 0.050(2) 0.053(3) 0.055(3) -0.018(3) -0.004(2) -0.001(2)
C7 0.040(3) 0.052(4) 0.055(4) -0.031(4) 0.011(3) -0.022(3)
C5 0.036(3) 0.043(3) 0.052(3) -0.022(3) 0.005(3) -0.015(3)
C8 0.040(3) 0.048(3) 0.046(4) -0.022(3) 0.005(3) -0.020(3)
C10 0.048(3) 0.063(4) 0.054(4) -0.034(4) 0.014(3) -0.024(3)
C3 0.040(3) 0.037(3) 0.056(4) -0.019(4) 0.002(3) -0.004(3)
C11 0.073(4) 0.092(5) 0.054(4) -0.043(4) 0.019(3) -0.036(4)
C9 0.044(3) 0.041(3) 0.040(3) -0.015(3) -0.001(3) -0.013(3)
C2 0.039(3) 0.037(3) 0.048(3) -0.013(3) -0.006(3) -0.002(3)
C6 0.031(2) 0.023(3) 0.040(3) -0.007(3) -0.003(2) -0.010(2)
C1 0.037(3) 0.036(3) 0.052(4) -0.021(3) 0.005(3) -0.013(3)

loop_
_atom_type_symbol
_atom_type_description
_atom_type_scat_dispersion_real
_atom_type_scat_dispersion_imag
_atom_type_scat_source
C C 0.0033 0.0016 'International Tables Vol C Tables 4.2.6.8 and 6.1.1.4'
H H 0.0000 0.0000 'International Tables Vol C Tables 4.2.6.8 and 6.1.1.4'
O O 0.0106 0.0060 'International Tables Vol C Tables 4.2.6.8 and 6.1.1.4'
Br Br -0.2901 2.4595 'International Tables Vol C Tables 4.2.6.8 and 6.1.1.4'

loop_
_geom_angle_atom_site_label_1
_geom_angle_atom_site_label_2
_geom_angle_atom_site_label_3
_geom_angle
C3 C4 C5 122.2(5)
C3 C4 Br 120.2(4)
C5 C4 Br 117.6(5)
C8 O2 C7 123.6(4)
O1 C7 O2 118.1(5)
O1 C7 C6 127.1(5)
O2 C7 C6 114.8(6)
C4 C5 C6 116.7(5)
C4 C5 H5 121.6
C6 C5 H5 121.6
C9 C8 O2 121.2(5)
C9 C8 C10 129.4(6)
O2 C8 C10 109.4(4)
C8 C10 C11 114.1(5)
C8 C10 H10A 108.7
C11 C10 H10A 108.7
C8 C10 H10B 108.7
C11 C10 H10B 108.7
H10A C10 H10B 107.6
C4 C3 C2 120.0(5)
C4 C3 H3 120.0
C2 C3 H3 120.0
C10 C11 H11A 109.5
C10 C11 H11B 109.5
H11A C11 H11B 109.5
C10 C11 H11C 109.5
H11A C11 H11C 109.5
H11B C11 H11C 109.5
C8 C9 C1 120.2(5)
C8 C9 H8 119.9
C1 C9 H8 119.9
C3 C2 C1 120.2(6)
C3 C2 H2 119.9
C1 C2 H2 119.9
C1 C6 C5 122.1(4)
C1 C6 C7 121.0(5)
C5 C6 C7 116.8(5)
C6 C1 C2 118.7(5)
C6 C1 C9 119.0(4)
C2 C1 C9 122.3(6)

loop_
_geom_bond_atom_site_label_1
_geom_bond_atom_site_label_2
_geom_bond_distance
Br C4 1.905(5)
C4 C3 1.361(8)
C4 C5 1.403(7)
O2 C8 1.378(7)
O2 C7 1.391(6)
O1 C7 1.192(7)
C7 C6 1.481(7)
C5 C6 1.406(7)
C5 H5 0.9300
C8 C9 1.326(7)
C8 C10 1.492(6)
C10 C11 1.537(10)
C10 H10A 0.9700
C10 H10B 0.9700
C3 C2 1.374(8)
C3 H3 0.9300
C11 H11A 0.9600
C11 H11B 0.9600
C11 H11C 0.9600
C9 C1 1.452(7)
C9 H8 0.9300
C2 C1 1.414(6)
C2 H2 0.9300
C6 C1 1.369(7)
